data_1551011
loop_
_publ_author_name
'Oi, Miku'
'TAKITA, Ryo'
'Kanazawa, Junichiro'
'Muranaka, Atsuya'
'Wang, Chao'
'Uchiyama, Masanobu'

_publ_section_title
;
 Organocopper Cross-coupling Reaction for C--C Bond Formation on Highly
 Sterically Hindered Structures
;
_journal_name_full 'Chemical Science'
_journal_paper_doi 10.1039/C9SC00891H
_journal_year 2019
_chemical_absolute_configuration 'CHOOSE rm ad rmad syn or unk'
_chemical_formula_moiety 'C28 H20 O2'
_chemical_formula_sum 'C28 H20 O2'
_chemical_formula_weight 388.46
_space_group_crystal_system trigonal
_space_group_IT_number 144
_space_group_name_Hall 'P 31'
_space_group_name_H-M_alt 'P 31'
_symmetry_space_group_name_Hall 'P 31'
_symmetry_space_group_name_H-M 'P 31'
_atom_sites_solution_hydrogens geom
_atom_sites_solution_primary direct
_atom_sites_solution_secondary difmap
_audit_update_record
;
2017-08-03 deposited with the CCDC.    2019-05-10 downloaded from the CCDC.
;
_cell_angle_alpha 90.0000
_cell_angle_beta 90.0000
_cell_angle_gamma 120.0000
_cell_formula_units_Z 3
_cell_length_a 9.3566(6)
_cell_length_b 9.3566(6)
_cell_length_c 19.436(2)
_cell_measurement_reflns_used 1177
_cell_measurement_temperature 93
_cell_measurement_theta_max 65.30
_cell_measurement_theta_min 8.77
_cell_volume 1473.6(2)
_computing_cell_refinement 'RAPID AUTO'
_computing_data_collection 'RAPID AUTO (Rigaku, ????)'
_computing_data_reduction 'RAPID AUTO'
_computing_molecular_graphics 'CrystalStructure 4.2'
_computing_publication_material 'CrystalStructure 4.2 (Rigaku, 2015)'
_computing_structure_refinement 'CRYSTALS (Carruthers, et al., 1999)'
_computing_structure_solution 'SIR92 (Altomare, et al., 1994)'
_diffrn_ambient_temperature 93
_diffrn_detector_area_resol_mean 10.000
_diffrn_measured_fraction_theta_full 1.000
_diffrn_measured_fraction_theta_max 1.000
_diffrn_measurement_device_type 'Rigaku R-AXIS RAPID'
_diffrn_measurement_method \w
_diffrn_radiation_type 'Cu K\a'
_diffrn_radiation_wavelength 1.54187
_diffrn_reflns_av_R_equivalents 0.0720
_diffrn_reflns_limit_h_max 11
_diffrn_reflns_limit_h_min -10
_diffrn_reflns_limit_k_max 10
_diffrn_reflns_limit_k_min -11
_diffrn_reflns_limit_l_max 23
_diffrn_reflns_limit_l_min -22
_diffrn_reflns_number 15478
_diffrn_reflns_theta_full 68.11
_diffrn_reflns_theta_max 68.11
_diffrn_reflns_theta_min 5.459
_diffrn_standards_number 0
_exptl_absorpt_coefficient_mu 0.640
_exptl_absorpt_correction_T_max 0.825
_exptl_absorpt_correction_T_min 0.674
_exptl_absorpt_correction_type multi-scan
_exptl_absorpt_process_details 'ABSCOR (Rigaku, 1995)'
_exptl_crystal_colour colorless
_exptl_crystal_density_diffrn 1.313
_exptl_crystal_density_method 'not measured'
_exptl_crystal_description prism
_exptl_crystal_F_000 612.00
_exptl_crystal_size_max 0.300
_exptl_crystal_size_mid 0.300
_exptl_crystal_size_min 0.300
_refine_diff_density_max 0.726
_refine_diff_density_min -0.913
_refine_ls_abs_structure_details 'Flack, H. D. (1983), Acta Cryst. A39, 876-881.  1704 Friedel Pairs'
_refine_ls_abs_structure_Flack 0.00000
_refine_ls_extinction_method none
_refine_ls_goodness_of_fit_ref 1.039
_refine_ls_hydrogen_treatment constr
_refine_ls_number_parameters 291
_refine_ls_number_reflns 3499
_refine_ls_R_factor_gt 0.0431
_refine_ls_shift/su_max 0.000
_refine_ls_structure_factor_coef Fsqd
_refine_ls_weighting_details 'w = 1/[0.0001Fo^2^ + 1.0000\s(Fo^2^) + 0.5000]/(4Fo^2^)'
_refine_ls_weighting_scheme calc
_refine_ls_wR_factor_ref 0.0943
_reflns_number_gt 2434
_reflns_number_total 3499
_reflns_threshold_expression F^2^>2.0\s(F^2^)
_cod_data_source_file c9sc00891h2.cif
_cod_data_source_block 1028MO136
_cod_original_cell_volume 1473.5(2)
_cod_database_code 1551011

loop_
_space_group_symop_id
_space_group_symop_operation_xyz
1 +X,+Y,+Z
2 -Y,+X-Y,1/3+Z
3 -X+Y,-X,2/3+Z

loop_
_atom_site_label
_atom_site_type_symbol
_atom_site_fract_x
_atom_site_fract_y
_atom_site_fract_z
_atom_site_U_iso_or_equiv
_atom_site_adp_type
_atom_site_occupancy
_atom_site_site_symmetry_multiplicity
_atom_site_calc_flag
_atom_site_refinement_flags
O(1) O 0.1221(3) -0.1939(2) 0.39600(10) 0.0248(6) Uani 1 3 d .
O(2) O 0.2898(3) -0.2973(2) 0.37514(10) 0.0230(6) Uani 1 3 d .
C(3) C 0.3334(4) -0.0678(4) 0.61702(15) 0.0224(9) Uani 1 3 d .
C(4) C 0.1934(4) 0.1613(3) 0.41344(15) 0.0187(9) Uani 1 3 d .
C(5) C -0.0325(4) 0.1716(4) 0.46841(15) 0.0233(9) Uani 1 3 d .
C(6) C 0.4134(4) -0.0930(4) 0.56309(14) 0.0215(9) Uani 1 3 d .
C(7) C 0.6338(4) 0.4789(4) 0.43618(14) 0.0202(9) Uani 1 3 d .
C(8) C 0.1083(4) 0.1238(4) 0.35122(15) 0.0209(9) Uani 1 3 d .
C(9) C 0.6315(4) 0.6640(4) 0.52184(15) 0.0240(9) Uani 1 3 d .
C(10) C 0.7107(4) 0.6317(4) 0.46929(14) 0.0231(9) Uani 1 3 d .
C(11) C 0.4737(4) 0.3603(4) 0.45366(14) 0.0180(9) Uani 1 3 d .
C(12) C 0.2365(4) 0.2421(4) 0.53248(15) 0.0195(9) Uani 1 3 d .
C(13) C 0.1228(4) 0.1875(4) 0.47137(15) 0.0198(9) Uani 1 3 d .
C(14) C 0.5228(4) 0.2605(4) 0.31191(14) 0.0218(9) Uani 1 3 d .
C(15) C 0.2708(4) 0.0385(4) 0.60921(15) 0.0217(9) Uani 1 3 d .
C(16) C 0.4539(4) -0.0516(4) 0.28189(15) 0.0195(9) Uani 1 3 d .
C(17) C 0.4277(3) -0.0177(3) 0.49940(15) 0.0188(8) Uani 1 3 d .
C(18) C 0.3983(4) 0.3917(4) 0.50948(15) 0.0195(9) Uani 1 3 d .
C(19) C 0.4762(4) 0.5424(4) 0.54318(15) 0.0230(9) Uani 1 3 d .
C(20) C 0.5902(4) 0.2336(4) 0.25434(15) 0.0244(9) Uani 1 3 d .
C(21) C 0.4269(4) 0.1375(4) 0.35911(14) 0.0183(9) Uani 1 3 d .
C(22) C 0.2837(4) 0.1117(4) 0.54607(14) 0.0179(9) Uani 1 3 d .
C(23) C 0.2505(4) -0.1756(4) 0.37478(14) 0.0194(9) Uani 1 3 d .
C(24) C 0.3562(4) 0.0795(4) 0.48988(15) 0.0183(8) Uani 1 3 d .
C(25) C 0.3832(4) -0.0250(4) 0.34001(15) 0.0183(9) Uani 1 3 d .
C(26) C -0.0467(4) 0.1114(4) 0.34809(16) 0.0246(9) Uani 1 3 d .
C(27) C 0.3655(4) 0.1802(4) 0.42465(15) 0.0172(8) Uani 1 3 d .
C(28) C 0.5610(4) 0.0761(4) 0.24003(15) 0.0245(9) Uani 1 3 d .
C(29) C -0.1174(4) 0.1335(4) 0.40682(16) 0.0252(10) Uani 1 3 d .
C(30) C 0.1668(4) -0.4518(4) 0.40497(16) 0.0293(10) Uani 1 3 d .
H(1) H 0.3223 -0.12039 0.65892 0.0239 Uiso 1 3 calc R
H(2) H -0.07571 0.19252 0.50772 0.0274 Uiso 1 3 calc R
H(3) H 0.45571 -0.16344 0.56889 0.0260 Uiso 1 3 calc R
H(4) H 0.68922 0.45609 0.40207 0.0246 Uiso 1 3 calc R
H(5) H 0.15649 0.11162 0.31146 0.0245 Uiso 1 3 calc R
H(6) H 0.68231 0.7675 0.54255 0.0276 Uiso 1 3 calc R
H(7) H 0.81637 0.71202 0.45614 0.0261 Uiso 1 3 calc R
H(8) H 0.53986 0.3658 0.32033 0.0258 Uiso 1 3 calc R
H(9) H 0.22113 0.06018 0.64607 0.0237 Uiso 1 3 calc R
H(10) H 0.42556 -0.15955 0.27131 0.0242 Uiso 1 3 calc R
H(11) H 0.4856 -0.03146 0.46357 0.0213 Uiso 1 3 calc R
H(12) H 0.42449 0.56216 0.57981 0.0293 Uiso 1 3 calc R
H(13) H 0.65273 0.32054 0.22449 0.0259 Uiso 1 3 calc R
H(14) H -0.1016 0.08815 0.30611 0.0287 Uiso 1 3 calc R
H(15) H 0.61473 0.05745 0.20385 0.0284 Uiso 1 3 calc R
H(16) H -0.22345 0.11815 0.40472 0.0304 Uiso 1 3 calc R
H(17) H 0.1882 0.26488 0.57281 0.0243 Uiso 1 3 calc R
H(18) H 0.18354 -0.44731 0.45383 0.0368 Uiso 1 3 calc R
H(19) H 0.0583 -0.46982 0.39548 0.0368 Uiso 1 3 calc R
H(20) H 0.17736 -0.54084 0.386 0.0368 Uiso 1 3 calc R

loop_
_atom_site_aniso_label
_atom_site_aniso_U_11
_atom_site_aniso_U_22
_atom_site_aniso_U_33
_atom_site_aniso_U_12
_atom_site_aniso_U_13
_atom_site_aniso_U_23
O(1) 0.0215(13) 0.0194(12) 0.0312(13) 0.0084(10) 0.0053(10) 0.0024(10)
O(2) 0.0269(13) 0.0165(12) 0.0270(12) 0.0120(11) 0.0056(10) 0.0059(10)
C(3) 0.0254(19) 0.0179(18) 0.0168(17) 0.0053(16) -0.0008(14) 0.0045(14)
C(4) 0.0190(18) 0.0114(16) 0.0244(17) 0.0065(15) -0.0005(14) 0.0012(13)
C(5) 0.0241(19) 0.0184(18) 0.0265(19) 0.0100(16) 0.0038(15) 0.0006(14)
C(6) 0.0230(18) 0.0173(18) 0.0247(18) 0.0103(15) -0.0042(15) -0.0015(14)
C(7) 0.0267(19) 0.0209(18) 0.0143(16) 0.0129(15) 0.0035(14) 0.0047(13)
C(8) 0.0239(18) 0.0189(17) 0.0191(17) 0.0101(15) 0.0001(14) -0.0004(14)
C(9) 0.028(2) 0.0163(18) 0.0248(19) 0.0089(16) -0.0052(15) -0.0024(14)
C(10) 0.0226(19) 0.0202(18) 0.0218(18) 0.0072(16) -0.0016(15) 0.0025(14)
C(11) 0.0264(19) 0.0170(17) 0.0157(16) 0.0147(16) -0.0008(14) 0.0016(13)
C(12) 0.0210(18) 0.0197(18) 0.0208(17) 0.0124(15) 0.0016(14) -0.0031(14)
C(13) 0.0197(18) 0.0150(17) 0.0218(17) 0.0065(15) 0.0001(15) 0.0032(14)
C(14) 0.0277(18) 0.0169(18) 0.0201(18) 0.0107(16) -0.0049(15) -0.0007(14)
C(15) 0.0172(17) 0.0208(18) 0.0219(17) 0.0056(15) 0.0010(14) -0.0030(14)
C(16) 0.0190(18) 0.0184(18) 0.0232(17) 0.0109(15) -0.0032(14) -0.0048(14)
C(17) 0.0163(17) 0.0147(17) 0.0229(17) 0.0058(14) 0.0018(14) 0.0005(14)
C(18) 0.0223(18) 0.0219(18) 0.0189(17) 0.0144(16) -0.0016(14) 0.0030(14)
C(19) 0.0277(19) 0.0235(18) 0.0220(18) 0.0160(16) -0.0012(14) -0.0013(14)
C(20) 0.025(2) 0.0202(19) 0.0191(18) 0.0048(16) 0.0026(14) 0.0027(14)
C(21) 0.0219(18) 0.0181(18) 0.0172(17) 0.0116(15) -0.0009(13) 0.0007(13)
C(22) 0.0141(16) 0.0210(18) 0.0182(16) 0.0085(15) -0.0002(13) -0.0006(14)
C(23) 0.0244(19) 0.0207(18) 0.0143(16) 0.0121(16) -0.0010(14) -0.0026(13)
C(24) 0.0167(17) 0.0134(17) 0.0197(16) 0.0037(14) -0.0015(14) 0.0009(13)
C(25) 0.0204(18) 0.0160(17) 0.0191(17) 0.0096(14) -0.0012(14) 0.0008(13)
C(26) 0.0240(19) 0.0203(18) 0.028(2) 0.0098(16) -0.0066(15) 0.0022(15)
C(27) 0.0225(18) 0.0126(17) 0.0174(16) 0.0094(14) 0.0005(13) -0.0006(13)
C(28) 0.0231(19) 0.030(2) 0.0186(18) 0.0114(16) 0.0037(14) -0.0006(15)
C(29) 0.0186(18) 0.0223(19) 0.036(2) 0.0111(16) 0.0011(16) 0.0047(15)
C(30) 0.041(2) 0.0182(19) 0.033(2) 0.0173(17) 0.0085(17) 0.0056(16)

loop_
_atom_type_symbol
_atom_type_description
_atom_type_scat_dispersion_real
_atom_type_scat_dispersion_imag
_atom_type_scat_source
C C 0.0181 0.0091
;
International Tables for Crystallography
(Vol. C, Tables 4.2.6.8 and 6.1.1.4)
;
H H 0.0000 0.0000
;
International Tables for Crystallography
(Vol. C, Table 6.1.1.4)
;
O O 0.0492 0.0322
;
International Tables for Crystallography
(Vol. C, Tables 4.2.6.8 and 6.1.1.4)
;

loop_
_geom_angle_atom_site_label_1
_geom_angle_atom_site_label_2
_geom_angle_atom_site_label_3
_geom_angle
_geom_angle_publ_flag
C(23) O(2) C(30) 115.3(3) yes
C(6) C(3) C(15) 119.9(3) yes
C(8) C(4) C(13) 119.1(3) yes
C(8) C(4) C(27) 125.7(3) yes
C(13) C(4) C(27) 115.2(3) yes
C(13) C(5) C(29) 120.0(3) yes
C(3) C(6) C(17) 120.8(4) yes
C(10) C(7) C(11) 120.2(3) yes
C(4) C(8) C(26) 119.8(3) yes
C(10) C(9) C(19) 119.8(3) yes
C(7) C(10) C(9) 120.5(3) yes
C(7) C(11) C(18) 118.4(3) yes
C(7) C(11) C(27) 128.8(3) yes
C(18) C(11) C(27) 112.3(2) yes
C(13) C(12) C(18) 106.8(2) yes
C(13) C(12) C(22) 107.8(3) yes
C(18) C(12) C(22) 103.6(3) yes
C(4) C(13) C(5) 120.9(3) yes
C(4) C(13) C(12) 112.5(3) yes
C(5) C(13) C(12) 126.5(3) yes
C(20) C(14) C(21) 123.5(3) yes
C(3) C(15) C(22) 119.2(3) yes
C(25) C(16) C(28) 121.9(3) yes
C(6) C(17) C(24) 119.6(3) yes
C(11) C(18) C(12) 114.0(3) yes
C(11) C(18) C(19) 121.0(3) yes
C(12) C(18) C(19) 124.8(3) yes
C(9) C(19) C(18) 119.7(3) yes
C(14) C(20) C(28) 119.8(3) yes
C(14) C(21) C(25) 115.9(3) yes
C(14) C(21) C(27) 120.2(3) yes
C(25) C(21) C(27) 123.8(2) yes
C(12) C(22) C(15) 124.5(3) yes
C(12) C(22) C(24) 114.0(3) yes
C(15) C(22) C(24) 121.3(4) yes
O(1) C(23) O(2) 123.3(3) yes
O(1) C(23) C(25) 126.2(4) yes
O(2) C(23) C(25) 110.3(3) yes
C(17) C(24) C(22) 118.9(3) yes
C(17) C(24) C(27) 127.4(3) yes
C(22) C(24) C(27) 113.2(3) yes
C(16) C(25) C(21) 119.9(2) yes
C(16) C(25) C(23) 116.3(3) yes
C(21) C(25) C(23) 123.6(3) yes
C(8) C(26) C(29) 120.3(3) yes
C(4) C(27) C(11) 104.4(3) yes
C(4) C(27) C(21) 111.0(2) yes
C(4) C(27) C(24) 107.8(2) yes
C(11) C(27) C(21) 117.0(2) yes
C(11) C(27) C(24) 99.7(2) yes
C(21) C(27) C(24) 115.8(3) yes
C(16) C(28) C(20) 118.3(3) yes
C(5) C(29) C(26) 119.8(4) yes
C(6) C(3) H(1) 120.206 no
C(15) C(3) H(1) 119.855 no
C(13) C(5) H(2) 119.090 no
C(29) C(5) H(2) 120.789 no
C(3) C(6) H(3) 119.365 no
C(17) C(6) H(3) 119.823 no
C(10) C(7) H(4) 120.192 no
C(11) C(7) H(4) 119.573 no
C(4) C(8) H(5) 120.064 no
C(26) C(8) H(5) 120.031 no
C(10) C(9) H(6) 119.786 no
C(19) C(9) H(6) 120.370 no
C(7) C(10) H(7) 119.782 no
C(9) C(10) H(7) 119.744 no
C(13) C(12) H(17) 112.397 no
C(18) C(12) H(17) 112.869 no
C(22) C(12) H(17) 112.813 no
C(20) C(14) H(8) 119.220 no
C(21) C(14) H(8) 117.268 no
C(3) C(15) H(9) 120.447 no
C(22) C(15) H(9) 120.363 no
C(25) C(16) H(10) 118.062 no
C(28) C(16) H(10) 120.024 no
C(6) C(17) H(11) 120.603 no
C(24) C(17) H(11) 119.815 no
C(9) C(19) H(12) 120.075 no
C(18) C(19) H(12) 120.198 no
C(14) C(20) H(13) 119.674 no
C(28) C(20) H(13) 120.549 no
C(8) C(26) H(14) 119.081 no
C(29) C(26) H(14) 120.615 no
C(16) C(28) H(15) 120.734 no
C(20) C(28) H(15) 120.897 no
C(5) C(29) H(16) 120.632 no
C(26) C(29) H(16) 119.519 no
O(2) C(30) H(18) 108.775 no
O(2) C(30) H(19) 109.953 no
O(2) C(30) H(20) 109.771 no
H(18) C(30) H(19) 109.444 no
H(18) C(30) H(20) 109.441 no
H(19) C(30) H(20) 109.442 no

loop_
_geom_bond_atom_site_label_1
_geom_bond_atom_site_label_2
_geom_bond_distance
_geom_bond_publ_flag
O(1) C(23) 1.198(5) yes
O(2) C(23) 1.360(5) yes
O(2) C(30) 1.445(3) yes
C(3) C(6) 1.375(5) yes
C(3) C(15) 1.392(6) yes
C(4) C(8) 1.393(4) yes
C(4) C(13) 1.388(5) yes
C(4) C(27) 1.545(5) yes
C(5) C(13) 1.386(5) yes
C(5) C(29) 1.381(4) yes
C(6) C(17) 1.397(4) yes
C(7) C(10) 1.395(4) yes
C(7) C(11) 1.389(4) yes
C(8) C(26) 1.398(5) yes
C(9) C(10) 1.382(5) yes
C(9) C(19) 1.387(4) yes
C(11) C(18) 1.403(5) yes
C(11) C(27) 1.573(4) yes
C(12) C(13) 1.503(4) yes
C(12) C(18) 1.527(4) yes
C(12) C(22) 1.514(6) yes
C(14) C(20) 1.368(5) yes
C(14) C(21) 1.393(4) yes
C(15) C(22) 1.381(4) yes
C(16) C(25) 1.393(5) yes
C(16) C(28) 1.377(4) yes
C(17) C(24) 1.385(6) yes
C(18) C(19) 1.386(4) yes
C(20) C(28) 1.386(5) yes
C(21) C(25) 1.412(5) yes
C(21) C(27) 1.530(5) yes
C(22) C(24) 1.396(5) yes
C(23) C(25) 1.495(4) yes
C(24) C(27) 1.556(4) yes
C(26) C(29) 1.385(5) yes
C(3) H(1) 0.930 no
C(5) H(2) 0.930 no
C(6) H(3) 0.930 no
C(7) H(4) 0.930 no
C(8) H(5) 0.930 no
C(9) H(6) 0.930 no
C(10) H(7) 0.930 no
C(12) H(17) 0.980 no
C(14) H(8) 0.930 no
C(15) H(9) 0.930 no
C(16) H(10) 0.930 no
C(17) H(11) 0.930 no
C(19) H(12) 0.930 no
C(20) H(13) 0.930 no
C(26) H(14) 0.930 no
C(28) H(15) 0.930 no
C(29) H(16) 0.930 no
C(30) H(18) 0.960 no
C(30) H(19) 0.960 no
C(30) H(20) 0.960 no

loop_
_geom_contact_atom_site_label_1
_geom_contact_atom_site_label_2
_geom_contact_distance
_geom_contact_publ_flag
_geom_contact_site_symmetry_2
O(2) C(3) 3.552(4) no 3_654
C(3) O(2) 3.552(4) no 2_545
C(3) C(7) 3.542(4) no 2_655
C(3) C(14) 3.541(4) no 2_655
C(3) C(16) 3.517(5) no 2_545
C(5) C(30) 3.293(4) no 1_565
C(6) C(14) 3.573(5) no 2_655
C(7) C(3) 3.542(4) no 3_664
C(7) C(20) 3.597(4) no 2_655
C(10) C(28) 3.563(5) no 2_655
C(13) C(30) 3.440(5) no 1_565
C(14) C(3) 3.541(4) no 3_664
C(14) C(6) 3.573(5) no 3_664
C(15) C(26) 3.401(4) no 2_555
C(16) C(3) 3.517(5) no 3_654
C(20) C(7) 3.597(4) no 3_664
C(26) C(15) 3.401(4) no 3_554
C(28) C(10) 3.563(5) no 3_664
C(29) C(30) 3.436(4) no 1_565
C(30) C(5) 3.293(4) no 1_545
C(30) C(13) 3.440(5) no 1_545
C(30) C(29) 3.436(4) no 1_545
O(1) H(7) 2.7941 no 1_445
O(1) H(9) 3.0040 no 3_554
O(1) H(15) 3.4439 no 2_545
O(1) H(17) 3.0758 no 3_554
O(2) H(1) 2.7993 no 3_654
O(2) H(3) 3.3982 no 3_654
O(2) H(12) 2.8287 no 3_554
C(3) H(4) 3.3992 no 2_655
C(3) H(8) 2.6794 no 2_655
C(3) H(10) 2.8229 no 2_545
C(3) H(14) 3.5426 no 2_555
C(4) H(20) 2.9143 no 1_565
C(5) H(5) 3.5816 no 2_555
C(5) H(18) 3.1104 no 1_565
C(5) H(19) 3.3375 no 1_565
C(5) H(20) 2.8945 no 1_565
C(6) H(6) 3.3880 no 1_545
C(6) H(8) 2.9069 no 2_655
C(6) H(10) 2.8652 no 2_545
C(6) H(12) 3.2956 no 1_545
C(6) H(13) 3.4832 no 2_655
C(7) H(1) 3.1500 no 3_664
C(7) H(9) 3.4542 no 3_664
C(7) H(13) 2.8711 no 2_655
C(7) H(15) 3.2587 no 2_655
C(8) H(6) 3.3685 no 3_564
C(8) H(9) 3.0319 no 3_554
C(8) H(17) 3.5304 no 3_554
C(8) H(20) 2.9482 no 1_565
C(9) H(3) 2.9666 no 1_565
C(9) H(13) 3.4243 no 2_655
C(9) H(14) 3.2233 no 2_665
C(9) H(15) 3.5308 no 2_655
C(10) H(1) 3.2655 no 3_664
C(10) H(9) 3.3080 no 3_664
C(10) H(13) 3.1748 no 2_655
C(10) H(15) 2.9055 no 2_655
C(11) H(13) 2.8951 no 2_655
C(11) H(20) 3.5827 no 1_565
C(12) H(5) 3.5734 no 2_555
C(12) H(18) 3.5308 no 1_565
C(13) H(18) 3.1894 no 1_565
C(13) H(20) 2.8594 no 1_565
C(14) H(2) 3.4188 no 3_554
C(15) H(4) 3.3478 no 2_655
C(15) H(7) 3.5470 no 2_655
C(15) H(8) 3.0989 no 2_655
C(15) H(13) 3.5583 no 2_655
C(15) H(14) 3.0023 no 2_555
C(16) H(1) 3.2438 no 3_654
C(16) H(2) 3.2974 no 3_554
C(16) H(12) 3.3285 no 3_554
C(16) H(16) 3.5411 no 1_655
C(16) H(17) 3.2033 no 3_554
C(16) H(18) 3.3186 no 3_654
C(17) H(8) 3.5319 no 2_655
C(17) H(13) 3.1374 no 2_655
C(17) H(16) 3.3921 no 1_655
C(18) H(13) 3.0946 no 2_655
C(18) H(18) 3.2412 no 1_565
C(18) H(20) 3.4260 no 1_565
C(19) H(3) 2.8968 no 1_565
C(19) H(10) 3.3987 no 2_555
C(19) H(13) 3.3622 no 2_655
C(19) H(18) 3.2846 no 1_565
C(20) H(2) 3.0367 no 3_554
C(21) H(16) 3.4806 no 1_655
C(22) H(13) 3.2218 no 2_655
C(23) H(12) 3.2090 no 3_554
C(23) H(17) 3.0631 no 3_554
C(24) H(13) 3.0545 no 2_655
C(25) H(16) 3.4631 no 1_655
C(25) H(17) 3.1614 no 3_554
C(26) H(6) 3.1860 no 3_564
C(26) H(9) 2.8235 no 3_554
C(26) H(20) 2.9499 no 1_565
C(28) H(2) 3.0206 no 3_554
C(28) H(7) 3.5854 no 3_664
C(28) H(14) 3.3570 no 1_655
C(28) H(18) 3.1876 no 3_654
C(29) H(11) 3.4154 no 1_455
C(29) H(19) 3.2288 no 1_565
C(29) H(20) 2.9411 no 1_565
C(30) H(1) 3.5739 no 3_654
C(30) H(2) 3.5578 no 1_545
C(30) H(12) 3.1142 no 3_554
C(30) H(15) 3.3453 no 2_545
H(1) O(2) 2.7993 no 2_545
H(1) C(7) 3.1500 no 2_655
H(1) C(10) 3.2655 no 2_655
H(1) C(16) 3.2438 no 2_545
H(1) C(30) 3.5739 no 2_545
H(1) H(4) 3.2545 no 2_655
H(1) H(7) 3.4115 no 2_655
H(1) H(8) 2.8420 no 2_655
H(1) H(10) 2.6131 no 2_545
H(1) H(14) 3.5806 no 2_555
H(1) H(20) 3.3059 no 2_545
H(2) C(14) 3.4188 no 2_555
H(2) C(16) 3.2974 no 2_555
H(2) C(20) 3.0367 no 2_555
H(2) C(28) 3.0206 no 2_555
H(2) C(30) 3.5578 no 1_565
H(2) H(5) 2.9419 no 2_555
H(2) H(6) 3.5207 no 1_445
H(2) H(13) 3.3011 no 2_555
H(2) H(15) 3.3796 no 2_555
H(2) H(18) 3.1880 no 1_565
H(2) H(19) 3.5144 no 1_565
H(2) H(20) 3.3941 no 1_565
H(3) O(2) 3.3982 no 2_545
H(3) C(9) 2.9666 no 1_545
H(3) C(19) 2.8968 no 1_545
H(3) H(6) 2.5583 no 1_545
H(3) H(8) 3.1940 no 2_655
H(3) H(10) 2.6791 no 2_545
H(3) H(12) 2.4438 no 1_545
H(3) H(20) 3.3604 no 2_545
H(4) C(3) 3.3992 no 3_664
H(4) C(15) 3.3478 no 3_664
H(4) H(1) 3.2545 no 3_664
H(4) H(9) 3.1412 no 3_664
H(4) H(13) 3.2265 no 2_655
H(4) H(15) 3.3416 no 2_655
H(4) H(19) 3.1668 no 1_665
H(5) C(5) 3.5816 no 3_554
H(5) C(12) 3.5734 no 3_554
H(5) H(2) 2.9419 no 3_554
H(5) H(6) 3.0656 no 3_564
H(5) H(9) 3.0444 no 3_554
H(5) H(17) 2.8792 no 3_554
H(5) H(20) 3.4751 no 1_565
H(6) C(6) 3.3880 no 1_565
H(6) C(8) 3.3685 no 2_665
H(6) C(26) 3.1860 no 2_665
H(6) H(2) 3.5207 no 1_665
H(6) H(3) 2.5583 no 1_565
H(6) H(5) 3.0656 no 2_665
H(6) H(11) 3.5699 no 1_565
H(6) H(14) 2.7313 no 2_665
H(7) O(1) 2.7941 no 1_665
H(7) C(15) 3.5470 no 3_664
H(7) C(28) 3.5854 no 2_655
H(7) H(1) 3.4115 no 3_664
H(7) H(9) 2.8410 no 3_664
H(7) H(15) 2.7714 no 2_655
H(8) C(3) 2.6794 no 3_664
H(8) C(6) 2.9069 no 3_664
H(8) C(15) 3.0989 no 3_664
H(8) C(17) 3.5319 no 3_664
H(8) H(1) 2.8420 no 3_664
H(8) H(3) 3.1940 no 3_664
H(8) H(9) 3.4607 no 3_664
H(9) O(1) 3.0040 no 2_555
H(9) C(7) 3.4542 no 2_655
H(9) C(8) 3.0319 no 2_555
H(9) C(10) 3.3080 no 2_655
H(9) C(26) 2.8235 no 2_555
H(9) H(4) 3.1412 no 2_655
H(9) H(5) 3.0444 no 2_555
H(9) H(7) 2.8410 no 2_655
H(9) H(8) 3.4607 no 2_655
H(9) H(14) 2.6631 no 2_555
H(10) C(3) 2.8229 no 3_654
H(10) C(6) 2.8652 no 3_654
H(10) C(19) 3.3987 no 3_554
H(10) H(1) 2.6131 no 3_654
H(10) H(3) 2.6791 no 3_654
H(10) H(12) 2.6375 no 3_554
H(10) H(17) 3.1993 no 3_554
H(10) H(18) 2.9668 no 3_654
H(11) C(29) 3.4154 no 1_655
H(11) H(6) 3.5699 no 1_545
H(11) H(13) 3.4715 no 2_655
H(11) H(16) 2.6207 no 1_655
H(12) O(2) 2.8287 no 2_555
H(12) C(6) 3.2956 no 1_565
H(12) C(16) 3.3285 no 2_555
H(12) C(23) 3.2090 no 2_555
H(12) C(30) 3.1142 no 2_555
H(12) H(3) 2.4438 no 1_565
H(12) H(10) 2.6375 no 2_555
H(12) H(18) 3.2994 no 1_565
H(12) H(19) 2.9670 no 2_555
H(12) H(20) 3.0134 no 2_555
H(13) C(6) 3.4832 no 3_664
H(13) C(7) 2.8711 no 3_664
H(13) C(9) 3.4243 no 3_664
H(13) C(10) 3.1748 no 3_664
H(13) C(11) 2.8951 no 3_664
H(13) C(15) 3.5583 no 3_664
H(13) C(17) 3.1374 no 3_664
H(13) C(18) 3.0946 no 3_664
H(13) C(19) 3.3622 no 3_664
H(13) C(22) 3.2218 no 3_664
H(13) C(24) 3.0545 no 3_664
H(13) H(2) 3.3011 no 3_554
H(13) H(4) 3.2265 no 3_664
H(13) H(11) 3.4715 no 3_664
H(14) C(3) 3.5426 no 3_554
H(14) C(9) 3.2233 no 3_564
H(14) C(15) 3.0023 no 3_554
H(14) C(28) 3.3570 no 1_455
H(14) H(1) 3.5806 no 3_554
H(14) H(6) 2.7313 no 3_564
H(14) H(9) 2.6631 no 3_554
H(14) H(15) 3.2117 no 1_455
H(14) H(20) 3.4948 no 1_565
H(15) O(1) 3.4439 no 3_654
H(15) C(7) 3.2587 no 3_664
H(15) C(9) 3.5308 no 3_664
H(15) C(10) 2.9055 no 3_664
H(15) C(30) 3.3453 no 3_654
H(15) H(2) 3.3796 no 3_554
H(15) H(4) 3.3416 no 3_664
H(15) H(7) 2.7714 no 3_664
H(15) H(14) 3.2117 no 1_655
H(15) H(18) 2.7942 no 3_654
H(15) H(19) 3.0161 no 3_654
H(16) C(16) 3.5411 no 1_455
H(16) C(17) 3.3921 no 1_455
H(16) C(21) 3.4806 no 1_455
H(16) C(25) 3.4631 no 1_455
H(16) H(11) 2.6207 no 1_455
H(16) H(19) 3.4178 no 1_565
H(16) H(20) 3.5230 no 1_565
H(17) O(1) 3.0758 no 2_555
H(17) C(8) 3.5304 no 2_555
H(17) C(16) 3.2033 no 2_555
H(17) C(23) 3.0631 no 2_555
H(17) C(25) 3.1614 no 2_555
H(17) H(5) 2.8792 no 2_555
H(17) H(10) 3.1993 no 2_555
H(17) H(18) 3.5663 no 1_565
H(18) C(5) 3.1104 no 1_545
H(18) C(12) 3.5308 no 1_545
H(18) C(13) 3.1894 no 1_545
H(18) C(16) 3.3186 no 2_545
H(18) C(18) 3.2412 no 1_545
H(18) C(19) 3.2846 no 1_545
H(18) C(28) 3.1876 no 2_545
H(18) H(2) 3.1880 no 1_545
H(18) H(10) 2.9668 no 2_545
H(18) H(12) 3.2994 no 1_545
H(18) H(15) 2.7942 no 2_545
H(18) H(17) 3.5663 no 1_545
H(19) C(5) 3.3375 no 1_545
H(19) C(29) 3.2288 no 1_545
H(19) H(2) 3.5144 no 1_545
H(19) H(4) 3.1668 no 1_445
H(19) H(12) 2.9670 no 3_554
H(19) H(15) 3.0161 no 2_545
H(19) H(16) 3.4178 no 1_545
H(20) C(4) 2.9143 no 1_545
H(20) C(5) 2.8945 no 1_545
H(20) C(8) 2.9482 no 1_545
H(20) C(11) 3.5827 no 1_545
H(20) C(13) 2.8594 no 1_545
H(20) C(18) 3.4260 no 1_545
H(20) C(26) 2.9499 no 1_545
H(20) C(29) 2.9411 no 1_545
H(20) H(1) 3.3059 no 3_654
H(20) H(2) 3.3941 no 1_545
H(20) H(3) 3.3604 no 3_654
H(20) H(5) 3.4751 no 1_545
H(20) H(12) 3.0134 no 3_554
H(20) H(14) 3.4948 no 1_545
H(20) H(16) 3.5230 no 1_545

loop_
_geom_torsion_atom_site_label_1
_geom_torsion_atom_site_label_2
_geom_torsion_atom_site_label_3
_geom_torsion_atom_site_label_4
_geom_torsion
_geom_torsion_publ_flag
C(30) O(2) C(23) O(1) -1.6(4) no
C(30) O(2) C(23) C(25) -177.49(19) no
C(6) C(3) C(15) C(22) 2.8(3) no
C(15) C(3) C(6) C(17) -2.3(4) no
C(8) C(4) C(13) C(5) 2.1(4) no
C(8) C(4) C(13) C(12) -174.6(2) no
C(13) C(4) C(8) C(26) -0.7(4) no
C(8) C(4) C(27) C(11) 121.9(3) no
C(8) C(4) C(27) C(21) -4.9(4) no
C(8) C(4) C(27) C(24) -132.7(3) no
C(27) C(4) C(8) C(26) -179.5(2) no
C(13) C(4) C(27) C(11) -56.9(3) no
C(13) C(4) C(27) C(21) 176.2(2) no
C(13) C(4) C(27) C(24) 48.4(3) no
C(27) C(4) C(13) C(5) -178.9(2) no
C(27) C(4) C(13) C(12) 4.4(3) no
C(13) C(5) C(29) C(26) -0.0(5) no
C(29) C(5) C(13) C(4) -1.8(4) no
C(29) C(5) C(13) C(12) 174.5(3) no
C(3) C(6) C(17) C(24) -2.0(3) no
C(10) C(7) C(11) C(18) -6.2(5) no
C(10) C(7) C(11) C(27) -178.4(3) no
C(11) C(7) C(10) C(9) 2.9(5) no
C(4) C(8) C(26) C(29) -1.1(4) no
C(10) C(9) C(19) C(18) -3.0(5) no
C(19) C(9) C(10) C(7) 1.8(5) no
C(7) C(11) C(18) C(12) -169.3(3) no
C(7) C(11) C(18) C(19) 5.0(5) no
C(7) C(11) C(27) C(4) -136.5(4) no
C(7) C(11) C(27) C(21) -13.4(5) no
C(7) C(11) C(27) C(24) 112.2(4) no
C(18) C(11) C(27) C(4) 50.9(3) no
C(18) C(11) C(27) C(21) 173.9(3) no
C(18) C(11) C(27) C(24) -60.5(4) no
C(27) C(11) C(18) C(12) 4.2(4) no
C(27) C(11) C(18) C(19) 178.4(3) no
C(13) C(12) C(18) C(11) -58.6(4) no
C(13) C(12) C(18) C(19) 127.4(3) no
C(18) C(12) C(13) C(4) 53.4(4) no
C(18) C(12) C(13) C(5) -123.1(3) no
C(13) C(12) C(22) C(15) -128.5(2) no
C(13) C(12) C(22) C(24) 56.6(3) no
C(22) C(12) C(13) C(4) -57.4(3) no
C(22) C(12) C(13) C(5) 126.1(3) no
C(18) C(12) C(22) C(15) 118.5(2) no
C(18) C(12) C(22) C(24) -56.3(3) no
C(22) C(12) C(18) C(11) 55.1(3) no
C(22) C(12) C(18) C(19) -119.0(3) no
C(20) C(14) C(21) C(25) -8.1(5) no
C(20) C(14) C(21) C(27) 176.0(3) no
C(21) C(14) C(20) C(28) 1.4(5) no
C(3) C(15) C(22) C(12) -173.6(2) no
C(3) C(15) C(22) C(24) 0.9(3) no
C(25) C(16) C(28) C(20) -4.0(5) no
C(28) C(16) C(25) C(21) -3.0(5) no
C(28) C(16) C(25) C(23) 171.2(3) no
C(6) C(17) C(24) C(22) 5.6(3) no
C(6) C(17) C(24) C(27) 176.7(2) no
C(11) C(18) C(19) C(9) -0.4(6) no
C(12) C(18) C(19) C(9) 173.2(3) no
C(14) C(20) C(28) C(16) 4.9(5) no
C(14) C(21) C(25) C(16) 8.7(5) no
C(14) C(21) C(25) C(23) -165.0(3) no
C(14) C(21) C(27) C(4) 91.8(3) no
C(14) C(21) C(27) C(11) -27.8(5) no
C(14) C(21) C(27) C(24) -144.9(3) no
C(25) C(21) C(27) C(4) -83.8(4) no
C(25) C(21) C(27) C(11) 156.6(3) no
C(25) C(21) C(27) C(24) 39.5(4) no
C(27) C(21) C(25) C(16) -175.5(3) no
C(27) C(21) C(25) C(23) 10.8(5) no
C(12) C(22) C(24) C(17) 169.96(19) no
C(12) C(22) C(24) C(27) -2.4(3) no
C(15) C(22) C(24) C(17) -5.1(3) no
C(15) C(22) C(24) C(27) -177.4(2) no
O(1) C(23) C(25) C(16) -136.4(3) no
O(1) C(23) C(25) C(21) 37.5(5) no
O(2) C(23) C(25) C(16) 39.3(3) no
O(2) C(23) C(25) C(21) -146.8(3) no
C(17) C(24) C(27) C(4) 139.6(3) no
C(17) C(24) C(27) C(11) -111.8(3) no
C(17) C(24) C(27) C(21) 14.6(3) no
C(22) C(24) C(27) C(4) -48.8(3) no
C(22) C(24) C(27) C(11) 59.8(3) no
C(22) C(24) C(27) C(21) -173.79(19) no
C(8) C(26) C(29) C(5) 1.5(5) no
